data_7248710
loop_
_publ_author_name
'Shaikh, Samir R.'
'Gawade, Rupesh L.'
'Dabke, Niteen B.'
'Dash, Soumya R.'
'Vanka, Kumar'
'Gonnade, Rajesh G.'

_publ_section_title
;
 Crystal engineering for intramolecular \p--\p stacking: effect of
 substitution of electron-donating and electron-withdrawing groups on the
 molecular geometry in conformationally flexible Sulfoesters and
 sulfonamides
;
_journal_issue 26
_journal_name_full CrystEngComm
_journal_page_first 3557
_journal_page_last 3573
_journal_paper_doi 10.1039/D4CE00309H
_journal_volume 26
_journal_year 2024
_chemical_formula_moiety 'C15 H14 F3 N O2 S'
_chemical_formula_sum 'C15 H14 F3 N O2 S'
_chemical_formula_weight 329.33
_space_group_crystal_system monoclinic
_space_group_IT_number 4
_space_group_name_Hall 'P 2yb'
_space_group_name_H-M_alt 'P 1 21 1'
_atom_sites_solution_hydrogens mixed
_atom_sites_solution_primary direct
_atom_sites_solution_secondary 'difference Fourier'
_audit_creation_method SHELXL-2018/3
_audit_update_record
;
2024-03-02 deposited with the CCDC.	2024-05-27 downloaded from the CCDC.
;
_cell_angle_alpha 90
_cell_angle_beta 94.342(2)
_cell_angle_gamma 90
_cell_formula_units_Z 8
_cell_length_a 10.1905(6)
_cell_length_b 26.3756(19)
_cell_length_c 11.0620(8)
_cell_measurement_reflns_used 9892
_cell_measurement_temperature 100(2)
_cell_measurement_theta_max 32.97
_cell_measurement_theta_min 2.41
_cell_volume 2964.7(3)
_computing_cell_refinement 'SAINT (Bruker, 2016)'
_computing_data_collection 'APEX3 (Bruker, 2016)'
_computing_data_reduction 'SAINT (Bruker, 2016)'
_computing_molecular_graphics 'Bruker SHELXTL'
_computing_publication_material 'Bruker SHELXTL'
_computing_structure_refinement 'SHELXL-2014/7 (Sheldrick, 2014)'
_computing_structure_solution 'SHELXS-97 (Sheldrick 2008)'
_diffrn_ambient_temperature 100(2)
_diffrn_detector 'Photon II CPAD Area Detector'
_diffrn_detector_area_resol_mean 7.39
_diffrn_measured_fraction_theta_full 0.989
_diffrn_measured_fraction_theta_max 0.990
_diffrn_measurement_device '\k-geometry diffractometer'
_diffrn_measurement_device_type 'Bruker D8 VENTURE Kappa Duo PHOTON II CPAD'
_diffrn_measurement_method '\f and \w scans'
_diffrn_radiation_monochromator 'multilayer mirrors'
_diffrn_radiation_type MoK\a
_diffrn_radiation_wavelength 0.71073
_diffrn_reflns_av_R_equivalents 0.0332
_diffrn_reflns_av_unetI/netI 0.0388
_diffrn_reflns_Laue_measured_fraction_full 0.989
_diffrn_reflns_Laue_measured_fraction_max 0.990
_diffrn_reflns_limit_h_max 12
_diffrn_reflns_limit_h_min -13
_diffrn_reflns_limit_k_max 34
_diffrn_reflns_limit_k_min -34
_diffrn_reflns_limit_l_max 14
_diffrn_reflns_limit_l_min -14
_diffrn_reflns_number 42830
_diffrn_reflns_point_group_measured_fraction_full 0.946
_diffrn_reflns_point_group_measured_fraction_max 0.934
_diffrn_reflns_theta_full 25.242
_diffrn_reflns_theta_max 27.994
_diffrn_reflns_theta_min 2.407
_diffrn_source 'micro-focus sealed tube'
_diffrn_source_type 'Incoatech I\mS HB'
_exptl_absorpt_coefficient_mu 0.257
_exptl_absorpt_correction_T_max 0.7466
_exptl_absorpt_correction_T_min 0.6216
_exptl_absorpt_correction_type multi-scan
_exptl_absorpt_process_details 'SADABS,(Bruker, 2006)'
_exptl_crystal_colour COLOURLESS
_exptl_crystal_density_diffrn 1.476
_exptl_crystal_description PLATE
_exptl_crystal_F_000 1360
_exptl_crystal_size_max 0.240
_exptl_crystal_size_mid 0.130
_exptl_crystal_size_min 0.090
_refine_diff_density_max 0.662
_refine_diff_density_min -0.758
_refine_diff_density_rms 0.078
_refine_ls_abs_structure_details
;
 Refined as an inversion twin.
;
_refine_ls_abs_structure_Flack 0.48(14)
_refine_ls_extinction_method none
_refine_ls_goodness_of_fit_ref 1.048
_refine_ls_hydrogen_treatment mixed
_refine_ls_matrix_type full
_refine_ls_number_parameters 810
_refine_ls_number_reflns 13377
_refine_ls_number_restraints 17
_refine_ls_restrained_S_all 1.049
_refine_ls_R_factor_all 0.0642
_refine_ls_R_factor_gt 0.0559
_refine_ls_shift/su_max 0.000
_refine_ls_shift/su_mean 0.000
_refine_ls_structure_factor_coef Fsqd
_refine_ls_weighting_details 'w=1/[\s^2^(Fo^2^)+(0.0540P)^2^+5.9410P] where P=(Fo^2^+2Fc^2^)/3'
_refine_ls_weighting_scheme calc
_refine_ls_wR_factor_gt 0.1515
_refine_ls_wR_factor_ref 0.1585
_reflns_Friedel_coverage 0.847
_reflns_Friedel_fraction_full 0.901
_reflns_Friedel_fraction_max 0.876
_reflns_number_gt 11918
_reflns_number_total 13377
_reflns_threshold_expression 'I > 2\s(I)'
_cod_data_source_file d4ce00309h2.cif
_cod_data_source_block 1b
_cod_depositor_comments
;
The following automatic conversions were performed:

data item '_exptl_absorpt_correction_type' value 'MULTI-SCAN' was
changed to 'multi-scan' in accordance with the
/home/data/users/saulius/crontab/automatic-downloads/rss-feeds/RSC/lib/dictionaries/cif_core.dic
dictionary named 'cif_core.dic' version 2.4.2 last updated on
2011-04-26.

data item '_atom_sites_solution_primary' value 'direct method' was
changed to 'direct'.

Automatic conversion script
Id: cif_fix_values 8170 2020-07-09 18:12:32Z antanas 

 Adding full bibliography for 7248707--7248724.cif.
;
_cod_original_sg_symbol_H-M 'P 21'
_cod_database_code 7248710
_shelx_shelxl_version_number 2018/3
_shelx_space_group_comment
;
The symmetry employed for this shelxl refinement is uniquely defined
by the following loop, which should always be used as a source of
symmetry information in preference to the above space-group names.
They are only intended as comments.
;
_shelx_estimated_absorpt_t_min 0.941
_shelx_estimated_absorpt_t_max 0.977

loop_
_space_group_symop_operation_xyz
'x, y, z'
'-x, y+1/2, -z'

loop_
_atom_site_label
_atom_site_type_symbol
_atom_site_fract_x
_atom_site_fract_y
_atom_site_fract_z
_atom_site_U_iso_or_equiv
_atom_site_adp_type
_atom_site_occupancy
_atom_site_site_symmetry_order
_atom_site_calc_flag
_atom_site_refinement_flags_posn
_atom_site_refinement_flags_adp
_atom_site_refinement_flags_occupancy
_atom_site_disorder_assembly
_atom_site_disorder_group
S1A S 0.00783(14) 0.24558(6) 0.51040(12) 0.0206(3) Uani 1 1 d . . . . .
F1A F 0.1203(5) 0.40496(19) 0.9786(3) 0.0373(10) Uani 1 1 d . . . . .
F2A F 0.0896(5) 0.45666(19) 0.8282(4) 0.0409(11) Uani 1 1 d . . . . .
F3A F 0.2839(4) 0.4242(2) 0.8739(4) 0.0400(10) Uani 1 1 d . . . . .
O1A O -0.1268(4) 0.2313(2) 0.5265(4) 0.0271(10) Uani 1 1 d . . . . .
O2A O 0.0430(4) 0.2621(2) 0.3931(3) 0.0259(10) Uani 1 1 d . . . . .
N1A N 0.0998(5) 0.1977(2) 0.5492(5) 0.0208(11) Uani 1 1 d D . . . .
H1NA H 0.182(4) 0.208(3) 0.549(7) 0.05(2) Uiso 1 1 d D . . . .
C1A C 0.1156(6) 0.3700(3) 0.7782(5) 0.0217(13) Uani 1 1 d . . . . .
C2A C 0.0186(7) 0.3370(3) 0.8044(5) 0.0256(14) Uani 1 1 d . . . . .
H2A H -0.024027 0.340075 0.877476 0.031 Uiso 1 1 calc R U . . .
C3A C -0.0162(6) 0.2988(3) 0.7212(5) 0.0202(12) Uani 1 1 d . . . . .
H3A H -0.084519 0.275550 0.735353 0.024 Uiso 1 1 calc R U . . .
C4A C 0.0523(7) 0.2954(3) 0.6157(5) 0.0212(13) Uani 1 1 d . . . . .
C5A C 0.1538(6) 0.3286(3) 0.5928(5) 0.0218(13) Uani 1 1 d . . . . .
H5A H 0.197032 0.325619 0.520023 0.026 Uiso 1 1 calc R U . . .
C6A C 0.1918(6) 0.3659(3) 0.6763(5) 0.0241(14) Uani 1 1 d . . . . .
H6A H 0.264655 0.387506 0.666086 0.029 Uiso 1 1 calc R U . . .
C7A C 0.0789(6) 0.1703(3) 0.6612(5) 0.0209(12) Uani 1 1 d . U . . .
H7A H -0.015987 0.163045 0.664835 0.025 Uiso 1 1 calc R U . . .
H8B H 0.107886 0.191624 0.731875 0.025 Uiso 1 1 calc R U . . .
C8A C 0.1552(5) 0.1213(2) 0.6663(5) 0.0170(11) Uani 1 1 d . U . . .
H8A H 0.129048 0.101074 0.593083 0.020 Uiso 1 1 calc R U . . .
H9B H 0.250178 0.129017 0.665527 0.020 Uiso 1 1 calc R U . . .
C9A C 0.1330(6) 0.0903(3) 0.7772(5) 0.0219(12) Uani 1 1 d . . . . .
C10A C 0.1856(6) 0.1048(3) 0.8887(5) 0.0288(13) Uani 1 1 d . . . . .
H10A H 0.237004 0.134879 0.896378 0.035 Uiso 1 1 calc R U . . .
C11A C 0.1649(6) 0.0760(3) 0.9926(5) 0.0320(14) Uani 1 1 d . . . . .
H11A H 0.203582 0.085953 1.069827 0.038 Uiso 1 1 calc R U . . .
C12A C 0.0877(8) 0.0331(3) 0.9809(7) 0.0394(19) Uani 1 1 d . . . . .
H12A H 0.072615 0.013318 1.050246 0.047 Uiso 1 1 calc R U . . .
C13A C 0.0326(7) 0.0189(3) 0.8687(6) 0.0351(14) Uani 1 1 d . . . . .
H13A H -0.021543 -0.010393 0.861098 0.042 Uiso 1 1 calc R U . . .
C14A C 0.0551(6) 0.0470(2) 0.7668(5) 0.0279(12) Uani 1 1 d . . . . .
H14A H 0.017435 0.036643 0.689563 0.034 Uiso 1 1 calc R U . . .
C15A C 0.1525(7) 0.4140(3) 0.8672(6) 0.0264(14) Uani 1 1 d . . . . .
S1B S 0.50874(13) 0.24479(6) 0.52947(12) 0.0203(3) Uani 1 1 d . . . . .
F1B F 0.6419(5) 0.4112(2) 0.9770(4) 0.0444(12) Uani 1 1 d . . . . .
F2B F 0.6193(6) 0.4609(2) 0.8250(5) 0.0581(15) Uani 1 1 d . . . . .
F3B F 0.8067(4) 0.4248(2) 0.8726(4) 0.0494(13) Uani 1 1 d . . . . .
O1B O 0.3758(4) 0.2306(2) 0.5518(4) 0.0281(10) Uani 1 1 d . . . . .
O2B O 0.5389(4) 0.2586(2) 0.4088(4) 0.0246(10) Uani 1 1 d . . . . .
N1B N 0.6028(5) 0.1982(2) 0.5717(4) 0.0203(11) Uani 1 1 d D . . . .
H1NB H 0.688(3) 0.205(3) 0.579(7) 0.04(2) Uiso 1 1 d D . . . .
C1B C 0.6322(7) 0.3739(3) 0.7793(5) 0.0247(14) Uani 1 1 d . . . . .
C2B C 0.5289(7) 0.3443(3) 0.8086(5) 0.0254(14) Uani 1 1 d . . . . .
H17 H 0.486470 0.350386 0.880704 0.030 Uiso 1 1 calc R U . . .
C3B C 0.4869(6) 0.3047(3) 0.7301(5) 0.0191(12) Uani 1 1 d . . . . .
H18 H 0.414014 0.283994 0.746121 0.023 Uiso 1 1 calc R U . . .
C4B C 0.5571(6) 0.2969(2) 0.6267(5) 0.0172(12) Uani 1 1 d . . . . .
C5B C 0.6622(6) 0.3270(3) 0.5993(5) 0.0187(13) Uani 1 1 d . . . . .
H5B H 0.704348 0.321403 0.526733 0.022 Uiso 1 1 calc R U . . .
C6B C 0.7058(5) 0.3656(3) 0.6791(5) 0.0167(11) Uani 1 1 d . . . . .
H6B H 0.781656 0.385155 0.666106 0.020 Uiso 1 1 calc R U . . .
C7B C 0.5869(6) 0.1727(3) 0.6874(5) 0.0214(12) Uani 1 1 d . . . . .
H8C H 0.492143 0.167664 0.698106 0.026 Uiso 1 1 calc R U . . .
H8D H 0.624717 0.193907 0.755157 0.026 Uiso 1 1 calc R U . . .
C8B C 0.6561(5) 0.1218(3) 0.6889(5) 0.0217(13) Uani 1 1 d . . . . .
H9C H 0.751906 0.127391 0.686203 0.026 Uiso 1 1 calc R U . . .
H9D H 0.625029 0.102459 0.615600 0.026 Uiso 1 1 calc R U . . .
C9B C 0.6316(6) 0.0906(3) 0.8014(6) 0.0234(13) Uani 1 1 d . . . . .
C10B C 0.5116(6) 0.0662(3) 0.8069(6) 0.0322(13) Uani 1 1 d . . . . .
H10B H 0.445602 0.070345 0.742279 0.039 Uiso 1 1 calc R U . . .
C11B C 0.4860(7) 0.0359(3) 0.9042(6) 0.0363(14) Uani 1 1 d . . . . .
H11B H 0.402954 0.019718 0.906203 0.044 Uiso 1 1 calc R U . . .
C12B C 0.5807(9) 0.0293(3) 0.9986(8) 0.046(2) Uani 1 1 d . . . . .
H12B H 0.563293 0.008576 1.065813 0.056 Uiso 1 1 calc R U . . .
C13B C 0.7018(8) 0.0531(3) 0.9943(6) 0.0389(16) Uani 1 1 d . . . . .
H13B H 0.767593 0.048941 1.059082 0.047 Uiso 1 1 calc R U . . .
C14B C 0.7267(6) 0.0831(3) 0.8948(6) 0.0310(13) Uani 1 1 d . . . . .
H14B H 0.810436 0.098683 0.891417 0.037 Uiso 1 1 calc R U . . .
C15B C 0.6765(7) 0.4175(3) 0.8661(6) 0.0282(14) Uani 1 1 d . . . . .
S1C S 0.24231(14) 0.75976(6) 0.97460(12) 0.0212(4) Uani 1 1 d . . . . .
F1C F -0.0245(4) 0.5743(2) 0.6378(5) 0.0518(13) Uani 1 1 d . . . . .
F2C F 0.1631(5) 0.54276(19) 0.6826(4) 0.0419(11) Uani 1 1 d . . . . .
F3C F 0.1348(5) 0.5921(2) 0.5302(4) 0.0443(12) Uani 1 1 d . . . . .
O1C O 0.2085(4) 0.7463(2) 1.0927(3) 0.0273(10) Uani 1 1 d . . . . .
O2C O 0.3729(4) 0.7751(2) 0.9547(4) 0.0261(10) Uani 1 1 d . . . . .
N1C N 0.1447(5) 0.8063(2) 0.9281(5) 0.0232(11) Uani 1 1 d D . . . .
H1NC H 0.065(3) 0.798(2) 0.948(5) 0.015(15) Uiso 1 1 d D . . . .
C1C C 0.1332(6) 0.6288(3) 0.7216(6) 0.0227(13) Uani 1 1 d . . . . .
C2C C 0.2342(5) 0.6623(3) 0.6981(5) 0.0198(12) Uani 1 1 d . . . . .
H2C H 0.280344 0.657418 0.627485 0.024 Uiso 1 1 calc R U . . .
C3C C 0.2692(6) 0.7024(3) 0.7747(5) 0.0225(13) Uani 1 1 d . . . . .
H3C H 0.336617 0.725270 0.755795 0.027 Uiso 1 1 calc R U . . .
C4C C 0.2047(5) 0.7085(3) 0.8784(5) 0.0173(12) Uani 1 1 d . . . . .
C5C C 0.1053(6) 0.6756(3) 0.9070(6) 0.0237(13) Uani 1 1 d . . . . .
H5C H 0.059268 0.680387 0.977730 0.028 Uiso 1 1 calc R U . . .
C6C C 0.0757(5) 0.6356(3) 0.8286(5) 0.0189(12) Uani 1 1 d . . . . .
H6C H 0.012129 0.611550 0.850122 0.023 Uiso 1 1 calc R U . . .
C7C C 0.1684(7) 0.8322(3) 0.8121(5) 0.0254(13) Uani 1 1 d . . . . .
H8E H 0.142758 0.809641 0.742768 0.030 Uiso 1 1 calc R U . . .
H8F H 0.262981 0.840446 0.810105 0.030 Uiso 1 1 calc R U . . .
C8C C 0.0859(8) 0.8811(3) 0.8030(6) 0.0324(15) Uani 1 1 d . . . . .
H9E H -0.008688 0.872160 0.795385 0.039 Uiso 1 1 calc R U . . .
H9F H 0.103175 0.901070 0.878284 0.039 Uiso 1 1 calc R U . . .
C9C C 0.1172(7) 0.9128(3) 0.6964(6) 0.0265(14) Uani 1 1 d . . . . .
C10C C 0.2386(6) 0.9364(2) 0.6892(6) 0.0298(12) Uani 1 1 d . . . . .
H10C H 0.304942 0.932187 0.753526 0.036 Uiso 1 1 calc R U . . .
C11C C 0.2648(6) 0.9662(3) 0.5898(6) 0.0377(15) Uani 1 1 d . . . . .
H11C H 0.348107 0.982076 0.586225 0.045 Uiso 1 1 calc R U . . .
C12C C 0.1679(7) 0.9723(3) 0.4962(6) 0.0294(14) Uani 1 1 d . . . . .
H12C H 0.184164 0.992725 0.428280 0.035 Uiso 1 1 calc R U . . .
C13C C 0.0475(6) 0.9486(3) 0.5016(5) 0.0330(14) Uani 1 1 d . . . . .
H13C H -0.018880 0.952953 0.437457 0.040 Uiso 1 1 calc R U . . .
C14C C 0.0232(6) 0.9185(3) 0.5999(5) 0.0292(12) Uani 1 1 d . . . . .
H14C H -0.058899 0.901450 0.601340 0.035 Uiso 1 1 calc R U . . .
C15C C 0.0996(6) 0.5851(3) 0.6452(5) 0.0259(14) Uani 1 1 d . . . . .
S1D S 0.74518(14) 0.75355(5) 0.98590(12) 0.0201(3) Uani 1 1 d . . . . .
F1D F 0.4521(6) 0.5761(3) 0.6376(6) 0.081(2) Uani 1 1 d . . . . .
F2D F 0.6370(7) 0.5427(2) 0.6756(5) 0.0645(17) Uani 1 1 d . . . . .
F3D F 0.6086(6) 0.5935(2) 0.5295(4) 0.0589(16) Uani 1 1 d . . . . .
O1D O 0.7136(5) 0.7380(2) 1.1032(4) 0.0280(11) Uani 1 1 d . . . . .
O2D O 0.8764(4) 0.7670(2) 0.9632(4) 0.0260(10) Uani 1 1 d . . . . .
N1D N 0.6537(6) 0.8025(2) 0.9498(5) 0.0252(12) Uani 1 1 d D . . . .
H1ND H 0.572(3) 0.796(2) 0.963(5) 0.001(11) Uiso 1 1 d D . . . .
C1D C 0.6156(6) 0.6279(3) 0.7238(6) 0.0217(13) Uani 1 1 d . . . . .
C2D C 0.7238(5) 0.6586(3) 0.7028(5) 0.0200(12) Uani 1 1 d . . . . .
H2D H 0.770780 0.652806 0.633192 0.024 Uiso 1 1 calc R U . . .
C3D C 0.7631(6) 0.6972(3) 0.7820(5) 0.0226(13) Uani 1 1 d . . . . .
H3D H 0.834817 0.718468 0.765290 0.027 Uiso 1 1 calc R U . . .
C4D C 0.6985(5) 0.7048(3) 0.8848(5) 0.0190(12) Uani 1 1 d . . . . .
C5D C 0.5916(7) 0.6743(3) 0.9101(6) 0.0245(14) Uani 1 1 d . . . . .
H5D H 0.544636 0.680259 0.979675 0.029 Uiso 1 1 calc R U . . .
C6D C 0.5565(7) 0.6355(3) 0.8311(6) 0.0272(14) Uani 1 1 d . . . . .
H6D H 0.488829 0.612860 0.850949 0.033 Uiso 1 1 calc R U . . .
C7D C 0.6752(7) 0.8298(3) 0.8347(6) 0.0255(13) Uani 1 1 d . . . . .
H8G H 0.650940 0.807797 0.764085 0.031 Uiso 1 1 calc R U . . .
H8H H 0.768966 0.839394 0.832852 0.031 Uiso 1 1 calc R U . . .
C8D C 0.5879(8) 0.8778(3) 0.8299(6) 0.0350(17) Uani 1 1 d . . . . .
H9G H 0.494020 0.867820 0.824863 0.042 Uiso 1 1 calc R U . . .
H9H H 0.606503 0.897865 0.904851 0.042 Uiso 1 1 calc R U . . .
C9D C 0.6150(6) 0.9096(3) 0.7208(5) 0.0214(13) Uani 1 1 d . . . . .
C10D C 0.6908(6) 0.9535(2) 0.7305(5) 0.0271(11) Uani 1 1 d . . . . .
H10D H 0.728247 0.964084 0.807600 0.032 Uiso 1 1 calc R U . . .
C11D C 0.7121(6) 0.9822(3) 0.6268(6) 0.0329(13) Uani 1 1 d . . . . .
H11D H 0.764501 1.011999 0.634407 0.039 Uiso 1 1 calc R U . . .
C12D C 0.6579(6) 0.9677(3) 0.5143(6) 0.0248(13) Uani 1 1 d . . . . .
H12D H 0.672545 0.987104 0.444302 0.030 Uiso 1 1 calc R U . . .
C13D C 0.5807(6) 0.9237(3) 0.5049(5) 0.0304(13) Uani 1 1 d . . . . .
H13D H 0.541897 0.913504 0.427916 0.036 Uiso 1 1 calc R U . . .
C14D C 0.5605(6) 0.8951(3) 0.6056(5) 0.0247(12) Uani 1 1 d . . . . .
H14D H 0.508847 0.865186 0.597234 0.030 Uiso 1 1 calc R U . . .
C15D C 0.5781(7) 0.5856(3) 0.6453(6) 0.0314(15) Uani 1 1 d . . . . .

loop_
_atom_site_aniso_label
_atom_site_aniso_U_11
_atom_site_aniso_U_22
_atom_site_aniso_U_33
_atom_site_aniso_U_23
_atom_site_aniso_U_13
_atom_site_aniso_U_12
S1A 0.0143(6) 0.0302(8) 0.0174(5) -0.0045(6) 0.0016(4) 0.0002(6)
F1A 0.054(3) 0.041(3) 0.0166(16) -0.0062(16) 0.0038(16) -0.006(2)
F2A 0.059(3) 0.026(2) 0.038(2) -0.0049(18) -0.0011(19) 0.008(2)
F3A 0.040(2) 0.045(3) 0.0349(19) -0.0131(18) 0.0025(16) -0.007(2)
O1A 0.017(2) 0.040(3) 0.0244(19) -0.0065(18) 0.0032(15) 0.0024(18)
O2A 0.022(2) 0.040(3) 0.0161(17) -0.0030(18) 0.0017(15) 0.0060(19)
N1A 0.012(2) 0.029(3) 0.021(2) 0.000(2) -0.0005(17) 0.001(2)
C1A 0.030(3) 0.021(3) 0.014(2) -0.007(2) 0.007(2) 0.001(2)
C2A 0.041(4) 0.025(3) 0.011(2) 0.003(2) 0.005(2) 0.004(3)
C3A 0.018(3) 0.028(3) 0.015(2) 0.003(2) 0.008(2) 0.002(2)
C4A 0.033(3) 0.018(3) 0.014(2) -0.002(2) 0.010(2) 0.005(2)
C5A 0.020(3) 0.031(4) 0.015(2) 0.005(2) 0.004(2) 0.000(2)
C6A 0.024(3) 0.027(3) 0.023(3) -0.001(2) 0.013(2) -0.003(2)
C7A 0.017(2) 0.025(3) 0.022(2) -0.002(2) 0.0065(18) -0.0008(19)
C8A 0.0069(19) 0.027(3) 0.017(2) -0.0006(19) -0.0017(16) 0.0029(18)
C9A 0.014(2) 0.025(3) 0.027(3) -0.001(2) 0.004(2) 0.003(2)
C10A 0.021(3) 0.036(3) 0.031(3) -0.003(2) 0.006(2) -0.001(2)
C11A 0.021(3) 0.048(4) 0.028(3) -0.003(3) 0.006(2) 0.007(3)
C12A 0.050(4) 0.032(4) 0.040(4) 0.008(3) 0.023(3) 0.016(3)
C13A 0.039(3) 0.022(3) 0.045(3) -0.001(3) 0.011(3) -0.002(3)
C14A 0.024(3) 0.028(3) 0.032(3) -0.007(2) 0.002(2) 0.003(2)
C15A 0.038(3) 0.019(3) 0.023(3) -0.002(2) 0.008(2) -0.001(3)
S1B 0.0142(6) 0.0272(8) 0.0199(6) -0.0005(6) 0.0038(5) -0.0009(6)
F1B 0.060(3) 0.049(3) 0.0237(18) -0.0118(18) 0.0023(18) -0.012(2)
F2B 0.097(4) 0.027(3) 0.047(3) -0.006(2) -0.014(3) 0.016(3)
F3B 0.027(2) 0.062(3) 0.060(3) -0.032(2) 0.0077(18) -0.011(2)
O1B 0.017(2) 0.038(3) 0.029(2) -0.0045(19) 0.0062(16) -0.0015(19)
O2B 0.0194(19) 0.034(3) 0.0206(18) -0.0003(18) 0.0025(15) 0.0012(19)
N1B 0.011(2) 0.029(3) 0.021(2) 0.001(2) 0.0002(17) 0.000(2)
C1B 0.037(3) 0.022(3) 0.016(2) -0.005(2) 0.010(2) 0.008(3)
C2B 0.044(4) 0.022(3) 0.010(2) -0.001(2) 0.002(2) 0.003(3)
C3B 0.016(2) 0.028(3) 0.014(2) 0.003(2) 0.0060(19) 0.003(2)
C4B 0.024(3) 0.017(3) 0.010(2) -0.0011(19) 0.003(2) 0.003(2)
C5B 0.011(2) 0.033(4) 0.011(2) 0.003(2) -0.0044(18) -0.003(2)
C6B 0.0034(19) 0.027(3) 0.019(2) -0.002(2) 0.0007(17) -0.002(2)
C7B 0.015(2) 0.024(3) 0.025(3) -0.003(2) 0.003(2) -0.001(2)
C8B 0.006(2) 0.033(3) 0.026(3) 0.001(2) 0.0047(18) 0.003(2)
C9B 0.018(3) 0.026(3) 0.027(3) 0.001(2) 0.007(2) 0.005(2)
C10B 0.026(3) 0.033(3) 0.038(3) 0.005(3) 0.003(2) 0.004(3)
C11B 0.033(3) 0.028(3) 0.049(4) 0.007(3) 0.017(3) 0.006(3)
C12B 0.071(6) 0.026(4) 0.046(4) 0.007(3) 0.031(4) 0.015(4)
C13B 0.058(5) 0.028(4) 0.030(3) 0.002(3) 0.000(3) 0.006(3)
C14B 0.031(3) 0.025(3) 0.037(3) -0.006(3) 0.005(2) -0.002(3)
C15B 0.034(3) 0.022(3) 0.028(3) -0.009(2) -0.003(2) 0.001(3)
S1C 0.0172(6) 0.0279(10) 0.0190(6) -0.0029(6) 0.0043(5) 0.0017(6)
F1C 0.024(2) 0.058(3) 0.073(3) -0.035(2) 0.0015(19) -0.010(2)
F2C 0.058(3) 0.025(2) 0.042(2) -0.0048(18) 0.0002(19) 0.007(2)
F3C 0.071(3) 0.040(3) 0.0223(18) -0.0055(17) 0.0087(18) -0.005(2)
O1C 0.027(2) 0.040(3) 0.0148(17) 0.0001(18) 0.0062(15) 0.004(2)
O2C 0.0146(19) 0.038(3) 0.0251(19) -0.0062(17) -0.0010(15) -0.0012(18)
N1C 0.025(2) 0.021(3) 0.025(2) 0.000(2) 0.009(2) 0.002(2)
C1C 0.011(2) 0.026(3) 0.031(3) 0.009(3) -0.001(2) 0.004(2)
C2C 0.010(2) 0.030(3) 0.020(2) -0.002(2) 0.0069(19) 0.003(2)
C3C 0.018(3) 0.028(3) 0.022(3) 0.003(2) 0.003(2) 0.000(2)
C4C 0.005(2) 0.025(3) 0.021(2) 0.004(2) -0.0021(19) -0.001(2)
C5C 0.024(3) 0.019(3) 0.030(3) 0.000(2) 0.017(2) 0.002(2)
C6C 0.008(2) 0.022(3) 0.026(3) 0.004(2) 0.0001(19) 0.000(2)
C7C 0.032(3) 0.023(3) 0.022(3) 0.003(2) 0.011(2) 0.000(2)
C8C 0.046(4) 0.028(3) 0.022(3) 0.003(2) -0.002(3) 0.013(3)
C9C 0.032(3) 0.024(3) 0.024(3) -0.002(2) 0.004(2) 0.008(3)
C10C 0.022(3) 0.032(3) 0.036(3) 0.001(2) 0.005(2) 0.006(2)
C11C 0.028(3) 0.032(3) 0.056(4) 0.002(3) 0.021(3) 0.006(3)
C12C 0.033(3) 0.030(4) 0.025(3) 0.004(3) 0.006(2) 0.004(3)
C13C 0.030(3) 0.040(4) 0.029(3) 0.001(3) -0.001(2) 0.006(3)
C14C 0.026(3) 0.032(3) 0.028(3) 0.002(2) -0.002(2) 0.001(3)
C15C 0.021(3) 0.038(4) 0.017(2) 0.000(2) -0.004(2) 0.004(3)
S1D 0.0168(6) 0.0242(9) 0.0197(6) 0.0000(5) 0.0041(4) 0.0026(6)
F1D 0.061(3) 0.075(4) 0.110(5) -0.067(4) 0.027(3) -0.029(3)
F2D 0.110(5) 0.027(3) 0.057(3) -0.007(2) 0.000(3) 0.021(3)
F3D 0.101(4) 0.052(3) 0.025(2) -0.009(2) 0.013(2) -0.018(3)
O1D 0.034(2) 0.032(3) 0.0185(18) 0.0000(17) 0.0081(17) 0.002(2)
O2D 0.020(2) 0.029(3) 0.029(2) -0.0050(18) 0.0023(16) -0.0028(18)
N1D 0.030(3) 0.020(3) 0.028(2) 0.002(2) 0.016(2) 0.001(2)
C1D 0.010(2) 0.022(3) 0.032(3) 0.009(2) -0.006(2) 0.001(2)
C2D 0.010(2) 0.031(3) 0.020(2) 0.004(2) 0.0090(19) 0.004(2)
C3D 0.020(3) 0.024(3) 0.024(3) 0.007(2) 0.006(2) 0.000(2)
C4D 0.008(2) 0.026(3) 0.023(3) 0.007(2) -0.001(2) 0.003(2)
C5D 0.027(3) 0.021(3) 0.027(3) 0.001(2) 0.014(2) 0.003(3)
C6D 0.036(3) 0.022(3) 0.023(3) 0.008(2) 0.000(2) 0.000(3)
C7D 0.026(3) 0.028(3) 0.023(3) 0.004(2) 0.004(2) 0.003(2)
C8D 0.049(4) 0.026(3) 0.033(3) 0.000(3) 0.019(3) 0.005(3)
C9D 0.024(3) 0.022(3) 0.019(2) -0.004(2) 0.005(2) 0.003(2)
C10D 0.025(3) 0.029(3) 0.027(3) -0.007(2) 0.006(2) -0.002(2)
C11D 0.032(3) 0.025(3) 0.044(3) -0.003(2) 0.016(3) 0.000(2)
C12D 0.015(3) 0.033(4) 0.027(3) 0.006(2) 0.006(2) 0.003(2)
C13D 0.028(3) 0.041(4) 0.023(3) 0.002(3) 0.006(2) 0.000(3)
C14D 0.024(3) 0.029(3) 0.022(2) -0.006(2) 0.007(2) -0.005(2)
C15D 0.036(4) 0.035(4) 0.024(3) 0.000(3) 0.009(2) 0.002(3)

loop_
_atom_type_symbol
_atom_type_description
_atom_type_scat_dispersion_real
_atom_type_scat_dispersion_imag
_atom_type_scat_source
C C 0.0033 0.0016 'International Tables Vol C Tables 4.2.6.8 and 6.1.1.4'
H H 0.0000 0.0000 'International Tables Vol C Tables 4.2.6.8 and 6.1.1.4'
N N 0.0061 0.0033 'International Tables Vol C Tables 4.2.6.8 and 6.1.1.4'
O O 0.0106 0.0060 'International Tables Vol C Tables 4.2.6.8 and 6.1.1.4'
F F 0.0171 0.0103 'International Tables Vol C Tables 4.2.6.8 and 6.1.1.4'
S S 0.1246 0.1234 'International Tables Vol C Tables 4.2.6.8 and 6.1.1.4'

loop_
_geom_angle_atom_site_label_1
_geom_angle_atom_site_label_2
_geom_angle_atom_site_label_3
_geom_angle
_geom_angle_site_symmetry_1
_geom_angle_site_symmetry_3
_geom_angle_publ_flag
O2A S1A O1A 119.5(3) . . ?
O2A S1A N1A 107.3(3) . . ?
O1A S1A N1A 107.5(3) . . ?
O2A S1A C4A 107.2(3) . . ?
O1A S1A C4A 107.9(3) . . ?
N1A S1A C4A 106.8(3) . . ?
C7A N1A S1A 119.5(4) . . ?
C7A N1A H1NA 110(5) . . ?
S1A N1A H1NA 108(6) . . ?
C2A C1A C6A 124.6(6) . . ?
C2A C1A C15A 119.2(5) . . ?
C6A C1A C15A 116.2(6) . . ?
C1A C2A C3A 118.3(5) . . ?
C1A C2A H2A 120.9 . . ?
C3A C2A H2A 120.9 . . ?
C2A C3A C4A 118.4(6) . . ?
C2A C3A H3A 120.8 . . ?
C4A C3A H3A 120.8 . . ?
C5A C4A C3A 122.2(6) . . ?
C5A C4A S1A 119.9(4) . . ?
C3A C4A S1A 117.9(5) . . ?
C6A C5A C4A 119.9(5) . . ?
C6A C5A H5A 120.0 . . ?
C4A C5A H5A 120.0 . . ?
C5A C6A C1A 116.2(6) . . ?
C5A C6A H6A 121.9 . . ?
C1A C6A H6A 121.9 . . ?
N1A C7A C8A 110.3(5) . . ?
N1A C7A H7A 109.6 . . ?
C8A C7A H7A 109.6 . . ?
N1A C7A H8B 109.6 . . ?
C8A C7A H8B 109.6 . . ?
H7A C7A H8B 108.1 . . ?
C9A C8A C7A 112.8(5) . . ?
C9A C8A H8A 109.0 . . ?
C7A C8A H8A 109.0 . . ?
C9A C8A H9B 109.0 . . ?
C7A C8A H9B 109.0 . . ?
H8A C8A H9B 107.8 . . ?
C10A C9A C14A 119.3(6) . . ?
C10A C9A C8A 120.7(6) . . ?
C14A C9A C8A 119.9(5) . . ?
C9A C10A C11A 120.9(6) . . ?
C9A C10A H10A 119.5 . . ?
C11A C10A H10A 119.5 . . ?
C12A C11A C10A 119.1(6) . . ?
C12A C11A H11A 120.5 . . ?
C10A C11A H11A 120.5 . . ?
C13A C12A C11A 120.0(7) . . ?
C13A C12A H12A 120.0 . . ?
C11A C12A H12A 120.0 . . ?
C12A C13A C14A 120.6(6) . . ?
C12A C13A H13A 119.7 . . ?
C14A C13A H13A 119.7 . . ?
C13A C14A C9A 120.1(6) . . ?
C13A C14A H14A 120.0 . . ?
C9A C14A H14A 120.0 . . ?
F1A C15A F2A 107.6(6) . . ?
F1A C15A F3A 107.3(5) . . ?
F2A C15A F3A 107.1(6) . . ?
F1A C15A C1A 113.1(6) . . ?
F2A C15A C1A 109.5(5) . . ?
F3A C15A C1A 111.9(5) . . ?
O2B S1B O1B 119.5(3) . . ?
O2B S1B N1B 107.4(3) . . ?
O1B S1B N1B 107.4(3) . . ?
O2B S1B C4B 107.1(3) . . ?
O1B S1B C4B 108.3(3) . . ?
N1B S1B C4B 106.4(3) . . ?
C7B N1B S1B 120.2(4) . . ?
C7B N1B H1NB 101(5) . . ?
S1B N1B H1NB 115(5) . . ?
C2B C1B C6B 124.3(6) . . ?
C2B C1B C15B 118.2(5) . . ?
C6B C1B C15B 117.5(6) . . ?
C1B C2B C3B 118.9(6) . . ?
C1B C2B H17 120.6 . . ?
C3B C2B H17 120.6 . . ?
C2B C3B C4B 117.4(6) . . ?
C2B C3B H18 121.3 . . ?
C4B C3B H18 121.3 . . ?
C5B C4B C3B 122.9(6) . . ?
C5B C4B S1B 119.3(4) . . ?
C3B C4B S1B 117.8(5) . . ?
C4B C5B C6B 119.5(5) . . ?
C4B C5B H5B 120.2 . . ?
C6B C5B H5B 120.2 . . ?
C5B C6B C1B 116.8(6) . . ?
C5B C6B H6B 121.6 . . ?
C1B C6B H6B 121.6 . . ?
N1B C7B C8B 109.5(5) . . ?
N1B C7B H8C 109.8 . . ?
C8B C7B H8C 109.8 . . ?
N1B C7B H8D 109.8 . . ?
C8B C7B H8D 109.8 . . ?
H8C C7B H8D 108.2 . . ?
C7B C8B C9B 112.4(5) . . ?
C7B C8B H9C 109.1 . . ?
C9B C8B H9C 109.1 . . ?
C7B C8B H9D 109.1 . . ?
C9B C8B H9D 109.1 . . ?
H9C C8B H9D 107.9 . . ?
C14B C9B C10B 118.3(6) . . ?
C14B C9B C8B 122.6(6) . . ?
C10B C9B C8B 119.0(6) . . ?
C11B C10B C9B 121.4(6) . . ?
C11B C10B H10B 119.3 . . ?
C9B C10B H10B 119.3 . . ?
C12B C11B C10B 120.1(7) . . ?
C12B C11B H11B 119.9 . . ?
C10B C11B H11B 119.9 . . ?
C11B C12B C13B 119.3(7) . . ?
C11B C12B H12B 120.3 . . ?
C13B C12B H12B 120.3 . . ?
C12B C13B C14B 119.9(7) . . ?
C12B C13B H13B 120.0 . . ?
C14B C13B H13B 120.0 . . ?
C9B C14B C13B 120.9(6) . . ?
C9B C14B H14B 119.6 . . ?
C13B C14B H14B 119.6 . . ?
F1B C15B F3B 107.7(5) . . ?
F1B C15B F2B 106.4(6) . . ?
F3B C15B F2B 107.3(6) . . ?
F1B C15B C1B 113.7(6) . . ?
F3B C15B C1B 112.5(6) . . ?
F2B C15B C1B 108.9(5) . . ?
O1C S1C O2C 120.5(3) . . ?
O1C S1C N1C 107.0(3) . . ?
O2C S1C N1C 106.9(3) . . ?
O1C S1C C4C 108.1(3) . . ?
O2C S1C C4C 106.9(3) . . ?
N1C S1C C4C 106.8(3) . . ?
C7C N1C S1C 118.7(4) . . ?
C7C N1C H1NC 122(4) . . ?
S1C N1C H1NC 107(4) . . ?
C6C C1C C2C 116.5(6) . . ?
C6C C1C C15C 120.6(6) . . ?
C2C C1C C15C 122.5(6) . . ?
C3C C2C C1C 121.9(6) . . ?
C3C C2C H2C 119.0 . . ?
C1C C2C H2C 119.0 . . ?
C4C C3C C2C 119.0(6) . . ?
C4C C3C H3C 120.5 . . ?
C2C C3C H3C 120.5 . . ?
C3C C4C C5C 121.3(6) . . ?
C3C C4C S1C 120.3(5) . . ?
C5C C4C S1C 118.4(5) . . ?
C6C C5C C4C 117.5(5) . . ?
C6C C5C H5C 121.3 . . ?
C4C C5C H5C 121.3 . . ?
C1C C6C C5C 123.7(6) . . ?
C1C C6C H6C 118.2 . . ?
C5C C6C H6C 118.2 . . ?
N1C C7C C8C 108.5(5) . . ?
N1C C7C H8E 110.0 . . ?
C8C C7C H8E 110.0 . . ?
N1C C7C H8F 110.0 . . ?
C8C C7C H8F 110.0 . . ?
H8E C7C H8F 108.4 . . ?
C9C C8C C7C 111.8(6) . . ?
C9C C8C H9E 109.2 . . ?
C7C C8C H9E 109.2 . . ?
C9C C8C H9F 109.2 . . ?
C7C C8C H9F 109.2 . . ?
H9E C8C H9F 107.9 . . ?
C14C C9C C10C 118.2(6) . . ?
C14C C9C C8C 119.3(6) . . ?
C10C C9C C8C 122.5(6) . . ?
C9C C10C C11C 121.4(6) . . ?
C9C C10C H10C 119.3 . . ?
C11C C10C H10C 119.3 . . ?
C12C C11C C10C 119.1(6) . . ?
C12C C11C H11C 120.4 . . ?
C10C C11C H11C 120.4 . . ?
C13C C12C C11C 120.0(6) . . ?
C13C C12C H12C 120.0 . . ?
C11C C12C H12C 120.0 . . ?
C12C C13C C14C 120.4(6) . . ?
C12C C13C H13C 119.8 . . ?
C14C C13C H13C 119.8 . . ?
C13C C14C C9C 120.7(6) . . ?
C13C C14C H14C 119.6 . . ?
C9C C14C H14C 119.6 . . ?
F1C C15C F2C 106.5(7) . . ?
F1C C15C F3C 107.2(5) . . ?
F2C C15C F3C 104.3(6) . . ?
F1C C15C C1C 113.4(6) . . ?
F2C C15C C1C 113.2(5) . . ?
F3C C15C C1C 111.7(6) . . ?
O1D S1D O2D 120.9(3) . . ?
O1D S1D N1D 106.8(3) . . ?
O2D S1D N1D 106.8(3) . . ?
O1D S1D C4D 107.6(3) . . ?
O2D S1D C4D 106.5(3) . . ?
N1D S1D C4D 107.7(3) . . ?
C7D N1D S1D 118.4(4) . . ?
C7D N1D H1ND 116(4) . . ?
S1D N1D H1ND 109(4) . . ?
C6D C1D C2D 117.2(6) . . ?
C6D C1D C15D 120.8(6) . . ?
C2D C1D C15D 121.4(6) . . ?
C3D C2D C1D 121.0(5) . . ?
C3D C2D H2D 119.5 . . ?
C1D C2D H2D 119.5 . . ?
C4D C3D C2D 119.8(6) . . ?
C4D C3D H3D 120.1 . . ?
C2D C3D H3D 120.1 . . ?
C3D C4D C5D 120.9(7) . . ?
C3D C4D S1D 120.8(5) . . ?
C5D C4D S1D 118.3(5) . . ?
C6D C5D C4D 118.0(6) . . ?
C6D C5D H5D 121.0 . . ?
C4D C5D H5D 121.0 . . ?
C5D C6D C1D 122.8(7) . . ?
C5D C6D H6D 118.6 . . ?
C1D C6D H6D 118.6 . . ?
N1D C7D C8D 107.7(5) . . ?
N1D C7D H8G 110.2 . . ?
C8D C7D H8G 110.2 . . ?
N1D C7D H8H 110.2 . . ?
C8D C7D H8H 110.2 . . ?
H8G C7D H8H 108.5 . . ?
C9D C8D C7D 110.0(5) . . ?
C9D C8D H9G 109.7 . . ?
C7D C8D H9G 109.7 . . ?
C9D C8D H9H 109.7 . . ?
C7D C8D H9H 109.7 . . ?
H9G C8D H9H 108.2 . . ?
C10D C9D C14D 118.4(6) . . ?
C10D C9D C8D 122.3(6) . . ?
C14D C9D C8D 119.3(6) . . ?
C9D C10D C11D 120.4(5) . . ?
C9D C10D H10D 119.8 . . ?
C11D C10D H10D 119.8 . . ?
C12D C11D C10D 120.7(6) . . ?
C12D C11D H11D 119.6 . . ?
C10D C11D H11D 119.6 . . ?
C11D C12D C13D 118.9(6) . . ?
C11D C12D H12D 120.6 . . ?
C13D C12D H12D 120.6 . . ?
C14D C13D C12D 120.8(5) . . ?
C14D C13D H13D 119.6 . . ?
C12D C13D H13D 119.6 . . ?
C13D C14D C9D 120.9(6) . . ?
C13D C14D H14D 119.5 . . ?
C9D C14D H14D 119.5 . . ?
F1D C15D F2D 106.3(7) . . ?
F1D C15D F3D 105.3(6) . . ?
F2D C15D F3D 103.9(6) . . ?
F1D C15D C1D 113.6(6) . . ?
F2D C15D C1D 114.6(6) . . ?
F3D C15D C1D 112.3(7) . . ?

loop_
_geom_bond_atom_site_label_1
_geom_bond_atom_site_label_2
_geom_bond_distance
_geom_bond_site_symmetry_2
_geom_bond_publ_flag
S1A O2A 1.439(4) . ?
S1A O1A 1.447(5) . ?
S1A N1A 1.612(6) . ?
S1A C4A 1.792(7) . ?
F1A C15A 1.321(7) . ?
F2A C15A 1.350(9) . ?
F3A C15A 1.363(8) . ?
N1A C7A 1.463(8) . ?
N1A H1NA 0.88(3) . ?
C1A C2A 1.364(10) . ?
C1A C6A 1.420(8) . ?
C1A C15A 1.549(9) . ?
C2A C3A 1.393(9) . ?
C2A H2A 0.9500 . ?
C3A C4A 1.407(7) . ?
C3A H3A 0.9500 . ?
C4A C5A 1.392(9) . ?
C5A C6A 1.384(10) . ?
C5A H5A 0.9500 . ?
C6A H6A 0.9500 . ?
C7A C8A 1.506(9) . ?
C7A H7A 0.9900 . ?
C7A H8B 0.9900 . ?
C8A C9A 1.506(8) . ?
C8A H8A 0.9900 . ?
C8A H9B 0.9900 . ?
C9A C10A 1.362(8) . ?
C9A C14A 1.391(9) . ?
C10A C11A 1.408(9) . ?
C10A H10A 0.9500 . ?
C11A C12A 1.379(11) . ?
C11A H11A 0.9500 . ?
C12A C13A 1.375(11) . ?
C12A H12A 0.9500 . ?
C13A C14A 1.381(8) . ?
C13A H13A 0.9500 . ?
C14A H14A 0.9500 . ?
S1B O2B 1.440(4) . ?
S1B O1B 1.445(5) . ?
S1B N1B 1.606(6) . ?
S1B C4B 1.792(6) . ?
F1B C15B 1.312(8) . ?
F2B C15B 1.347(9) . ?
F3B C15B 1.337(8) . ?
N1B C7B 1.466(8) . ?
N1B H1NB 0.89(3) . ?
C1B C2B 1.370(10) . ?
C1B C6B 1.402(8) . ?
C1B C15B 1.542(9) . ?
C2B C3B 1.403(9) . ?
C2B H17 0.9500 . ?
C3B C4B 1.409(7) . ?
C3B H18 0.9500 . ?
C4B C5B 1.384(8) . ?
C5B C6B 1.398(9) . ?
C5B H5B 0.9500 . ?
C6B H6B 0.9500 . ?
C7B C8B 1.515(10) . ?
C7B H8C 0.9900 . ?
C7B H8D 0.9900 . ?
C8B C9B 1.529(9) . ?
C8B H9C 0.9900 . ?
C8B H9D 0.9900 . ?
C9B C14B 1.375(9) . ?
C9B C10B 1.387(9) . ?
C10B C11B 1.380(9) . ?
C10B H10B 0.9500 . ?
C11B C12B 1.378(12) . ?
C11B H11B 0.9500 . ?
C12B C13B 1.389(12) . ?
C12B H12B 0.9500 . ?
C13B C14B 1.395(9) . ?
C13B H13B 0.9500 . ?
C14B H14B 0.9500 . ?
S1C O1C 1.421(4) . ?
S1C O2C 1.424(5) . ?
S1C N1C 1.639(6) . ?
S1C C4C 1.745(7) . ?
F1C C15C 1.293(8) . ?
F2C C15C 1.340(9) . ?
F3C C15C 1.360(7) . ?
N1C C7C 1.489(8) . ?
N1C H1NC 0.88(3) . ?
C1C C6C 1.372(9) . ?
C1C C2C 1.396(9) . ?
C1C C15C 1.454(10) . ?
C2C C3C 1.385(9) . ?
C2C H2C 0.9500 . ?
C3C C4C 1.374(8) . ?
C3C H3C 0.9500 . ?
C4C C5C 1.389(9) . ?
C5C C6C 1.385(9) . ?
C5C H5C 0.9500 . ?
C6C H6C 0.9500 . ?
C7C C8C 1.539(10) . ?
C7C H8E 0.9900 . ?
C7C H8F 0.9900 . ?
C8C C9C 1.499(9) . ?
C8C H9E 0.9900 . ?
C8C H9F 0.9900 . ?
C9C C14C 1.388(9) . ?
C9C C10C 1.393(9) . ?
C10C C11C 1.393(9) . ?
C10C H10C 0.9500 . ?
C11C C12C 1.385(10) . ?
C11C H11C 0.9500 . ?
C12C C13C 1.382(10) . ?
C12C H12C 0.9500 . ?
C13C C14C 1.384(8) . ?
C13C H13C 0.9500 . ?
C14C H14C 0.9500 . ?
S1D O1D 1.421(4) . ?
S1D O2D 1.424(5) . ?
S1D N1D 1.624(6) . ?
S1D C4D 1.748(7) . ?
F1D C15D 1.304(9) . ?
F2D C15D 1.311(10) . ?
F3D C15D 1.357(8) . ?
N1D C7D 1.494(8) . ?
N1D H1ND 0.88(3) . ?
C1D C6D 1.385(9) . ?
C1D C2D 1.401(9) . ?
C1D C15D 1.448(10) . ?
C2D C3D 1.383(10) . ?
C2D H2D 0.9500 . ?
C3D C4D 1.371(8) . ?
C3D H3D 0.9500 . ?
C4D C5D 1.398(9) . ?
C5D C6D 1.376(10) . ?
C5D H5D 0.9500 . ?
C6D H6D 0.9500 . ?
C7D C8D 1.544(10) . ?
C7D H8G 0.9900 . ?
C7D H8H 0.9900 . ?
C8D C9D 1.512(9) . ?
C8D H9G 0.9900 . ?
C8D H9H 0.9900 . ?
C9D C10D 1.391(9) . ?
C9D C14D 1.404(8) . ?
C10D C11D 1.405(8) . ?
C10D H10D 0.9500 . ?
C11D C12D 1.378(9) . ?
C11D H11D 0.9500 . ?
C12D C13D 1.400(10) . ?
C12D H12D 0.9500 . ?
C13D C14D 1.373(8) . ?
C13D H13D 0.9500 . ?
C14D H14D 0.9500 . ?

loop_
_geom_hbond_atom_site_label_D
_geom_hbond_atom_site_label_H
_geom_hbond_atom_site_label_A
_geom_hbond_distance_DH
_geom_hbond_distance_HA
_geom_hbond_distance_DA
_geom_hbond_angle_DHA
_geom_hbond_site_symmetry_A
_geom_hbond_publ_flag
N1A H1NA O1B 0.88(3) 2.06(3) 2.942(7) 179(9) . yes
C3A H3A O1C 0.95 2.48 3.257(7) 138.5 2_547 yes
C3B H18 O1D 0.95 2.50 3.354(8) 148.9 2_647 yes
N1B H1NB O1A 0.89(3) 2.13(4) 2.969(7) 158(7) 1_655 yes
N1C H1NC O2D 0.88(3) 2.11(3) 2.977(7) 168(6) 1_455 yes
C3C H3C O2B 0.95 2.46 3.278(8) 144.3 2_656 yes
C7C H8E O2A 0.99 2.64 3.531(8) 149.5 2_556 yes
C3D H3D O2A 0.95 2.51 3.342(8) 146.9 2_656 yes
N1D H1ND O2C 0.88(3) 2.09(3) 2.956(7) 168(5) . yes

loop_
_geom_torsion_atom_site_label_1
_geom_torsion_atom_site_label_2
_geom_torsion_atom_site_label_3
_geom_torsion_atom_site_label_4
_geom_torsion
_geom_torsion_site_symmetry_1
_geom_torsion_site_symmetry_2
_geom_torsion_site_symmetry_3
_geom_torsion_site_symmetry_4
_geom_torsion_publ_flag
O2A S1A N1A C7A -175.3(5) . . . . ?
O1A S1A N1A C7A -45.6(5) . . . . ?
C4A S1A N1A C7A 70.0(5) . . . . ?
C6A C1A C2A C3A -5.4(11) . . . . ?
C15A C1A C2A C3A 177.9(6) . . . . ?
C1A C2A C3A C4A 1.4(10) . . . . ?
C2A C3A C4A C5A 0.7(10) . . . . ?
C2A C3A C4A S1A 179.3(5) . . . . ?
O2A S1A C4A C5A -26.7(6) . . . . ?
O1A S1A C4A C5A -156.7(5) . . . . ?
N1A S1A C4A C5A 88.1(6) . . . . ?
O2A S1A C4A C3A 154.6(5) . . . . ?
O1A S1A C4A C3A 24.7(6) . . . . ?
N1A S1A C4A C3A -90.6(6) . . . . ?
C3A C4A C5A C6A 1.1(10) . . . . ?
S1A C4A C5A C6A -177.5(5) . . . . ?
C4A C5A C6A C1A -4.6(10) . . . . ?
C2A C1A C6A C5A 7.0(11) . . . . ?
C15A C1A C6A C5A -176.2(6) . . . . ?
S1A N1A C7A C8A 168.3(4) . . . . ?
N1A C7A C8A C9A -177.5(5) . . . . ?
C7A C8A C9A C10A -72.4(7) . . . . ?
C7A C8A C9A C14A 105.9(7) . . . . ?
C14A C9A C10A C11A 1.6(9) . . . . ?
C8A C9A C10A C11A 179.9(5) . . . . ?
C9A C10A C11A C12A -1.4(9) . . . . ?
C10A C11A C12A C13A 0.2(10) . . . . ?
C11A C12A C13A C14A 0.9(11) . . . . ?
C12A C13A C14A C9A -0.7(10) . . . . ?
C10A C9A C14A C13A -0.5(9) . . . . ?
C8A C9A C14A C13A -178.8(6) . . . . ?
C2A C1A C15A F1A 22.9(9) . . . . ?
C6A C1A C15A F1A -154.1(6) . . . . ?
C2A C1A C15A F2A -97.2(7) . . . . ?
C6A C1A C15A F2A 85.8(7) . . . . ?
C2A C1A C15A F3A 144.2(6) . . . . ?
C6A C1A C15A F3A -32.8(8) . . . . ?
O2B S1B N1B C7B -174.6(5) . . . . ?
O1B S1B N1B C7B -44.8(5) . . . . ?
C4B S1B N1B C7B 71.0(5) . . . . ?
C6B C1B C2B C3B -4.4(10) . . . . ?
C15B C1B C2B C3B 179.6(6) . . . . ?
C1B C2B C3B C4B 1.9(9) . . . . ?
C2B C3B C4B C5B -1.3(9) . . . . ?
C2B C3B C4B S1B 177.3(5) . . . . ?
O2B S1B C4B C5B -30.9(6) . . . . ?
O1B S1B C4B C5B -161.0(5) . . . . ?
N1B S1B C4B C5B 83.8(5) . . . . ?
O2B S1B C4B C3B 150.5(5) . . . . ?
O1B S1B C4B C3B 20.3(6) . . . . ?
N1B S1B C4B C3B -94.9(5) . . . . ?
C3B C4B C5B C6B 2.8(9) . . . . ?
S1B C4B C5B C6B -175.7(5) . . . . ?
C4B C5B C6B C1B -4.8(9) . . . . ?
C2B C1B C6B C5B 5.8(10) . . . . ?
C15B C1B C6B C5B -178.1(6) . . . . ?
S1B N1B C7B C8B 163.2(4) . . . . ?
N1B C7B C8B C9B -174.0(5) . . . . ?
C7B C8B C9B C14B -107.2(7) . . . . ?
C7B C8B C9B C10B 76.8(8) . . . . ?
C14B C9B C10B C11B 1.4(10) . . . . ?
C8B C9B C10B C11B 177.5(6) . . . . ?
C9B C10B C11B C12B -0.3(10) . . . . ?
C10B C11B C12B C13B -0.2(11) . . . . ?
C11B C12B C13B C14B -0.4(11) . . . . ?
C10B C9B C14B C13B -2.0(10) . . . . ?
C8B C9B C14B C13B -178.0(6) . . . . ?
C12B C13B C14B C9B 1.5(10) . . . . ?
C2B C1B C15B F1B 22.1(9) . . . . ?
C6B C1B C15B F1B -154.2(6) . . . . ?
C2B C1B C15B F3B 144.8(7) . . . . ?
C6B C1B C15B F3B -31.5(9) . . . . ?
C2B C1B C15B F2B -96.3(8) . . . . ?
C6B C1B C15B F2B 87.4(8) . . . . ?
O1C S1C N1C C7C 173.0(5) . . . . ?
O2C S1C N1C C7C 42.7(6) . . . . ?
C4C S1C N1C C7C -71.5(6) . . . . ?
C6C C1C C2C C3C -4.1(9) . . . . ?
C15C C1C C2C C3C -177.0(6) . . . . ?
C1C C2C C3C C4C 1.7(10) . . . . ?
C2C C3C C4C C5C -0.4(10) . . . . ?
C2C C3C C4C S1C -177.9(5) . . . . ?
O1C S1C C4C C3C -155.3(5) . . . . ?
O2C S1C C4C C3C -24.2(6) . . . . ?
N1C S1C C4C C3C 89.9(5) . . . . ?
O1C S1C C4C C5C 27.1(6) . . . . ?
O2C S1C C4C C5C 158.2(5) . . . . ?
N1C S1C C4C C5C -87.7(6) . . . . ?
C3C C4C C5C C6C 1.6(10) . . . . ?
S1C C4C C5C C6C 179.1(5) . . . . ?
C2C C1C C6C C5C 5.4(9) . . . . ?
C15C C1C C6C C5C 178.4(6) . . . . ?
C4C C5C C6C C1C -4.2(10) . . . . ?
S1C N1C C7C C8C -167.5(5) . . . . ?
N1C C7C C8C C9C 172.7(6) . . . . ?
C7C C8C C9C C14C 111.8(7) . . . . ?
C7C C8C C9C C10C -67.1(9) . . . . ?
C14C C9C C10C C11C 1.7(10) . . . . ?
C8C C9C C10C C11C -179.3(6) . . . . ?
C9C C10C C11C C12C -0.1(10) . . . . ?
C10C C11C C12C C13C -0.7(10) . . . . ?
C11C C12C C13C C14C -0.3(11) . . . . ?
C12C C13C C14C C9C 2.1(10) . . . . ?
C10C C9C C14C C13C -2.8(10) . . . . ?
C8C C9C C14C C13C 178.3(6) . . . . ?
C6C C1C C15C F1C 40.9(9) . . . . ?
C2C C1C C15C F1C -146.5(6) . . . . ?
C6C C1C C15C F2C -80.6(8) . . . . ?
C2C C1C C15C F2C 92.1(8) . . . . ?
C6C C1C C15C F3C 162.1(6) . . . . ?
C2C C1C C15C F3C -25.3(9) . . . . ?
O1D S1D N1D C7D 174.5(5) . . . . ?
O2D S1D N1D C7D 43.8(6) . . . . ?
C4D S1D N1D C7D -70.2(6) . . . . ?
C6D C1D C2D C3D -4.7(9) . . . . ?
C15D C1D C2D C3D -176.4(6) . . . . ?
C1D C2D C3D C4D 2.1(10) . . . . ?
C2D C3D C4D C5D -0.9(10) . . . . ?
C2D C3D C4D S1D -179.5(5) . . . . ?
O1D S1D C4D C3D -151.1(5) . . . . ?
O2D S1D C4D C3D -20.2(6) . . . . ?
N1D S1D C4D C3D 94.1(6) . . . . ?
O1D S1D C4D C5D 30.2(6) . . . . ?
O2D S1D C4D C5D 161.2(5) . . . . ?
N1D S1D C4D C5D -84.5(6) . . . . ?
C3D C4D C5D C6D 2.3(10) . . . . ?
S1D C4D C5D C6D -179.1(5) . . . . ?
C4D C5D C6D C1D -5.2(10) . . . . ?
C2D C1D C6D C5D 6.3(10) . . . . ?
C15D C1D C6D C5D 178.1(6) . . . . ?
S1D N1D C7D C8D -173.5(5) . . . . ?
N1D C7D C8D C9D 174.8(6) . . . . ?
C7D C8D C9D C10D -103.2(7) . . . . ?
C7D C8D C9D C14D 77.9(8) . . . . ?
C14D C9D C10D C11D -0.4(9) . . . . ?
C8D C9D C10D C11D -179.2(6) . . . . ?
C9D C10D C11D C12D 0.4(9) . . . . ?
C10D C11D C12D C13D 0.1(9) . . . . ?
C11D C12D C13D C14D -0.8(10) . . . . ?
C12D C13D C14D C9D 0.9(10) . . . . ?
C10D C9D C14D C13D -0.3(9) . . . . ?
C8D C9D C14D C13D 178.6(6) . . . . ?
C6D C1D C15D F1D 39.0(10) . . . . ?
C2D C1D C15D F1D -149.6(7) . . . . ?
C6D C1D C15D F2D -83.5(8) . . . . ?
C2D C1D C15D F2D 88.0(8) . . . . ?
C6D C1D C15D F3D 158.3(6) . . . . ?
C2D C1D C15D F3D -30.3(9) . . . . ?
